data_4345367
loop_
_publ_author_name
'Guo, Wen-Bin'
'Tang, Ying-Ying'
'Wang, Junfeng'
'He, Zhangzhen'

_publ_section_title
;
 Layered Cu7(TeO3)2(SO4)2(OH)6 with Diluted Kagom\'e Net Containing
 Frustrated Corner-Sharing Triangles.
;
_journal_issue 4
_journal_name_full 'Inorganic chemistry'
_journal_page_first 1830
_journal_page_last 1834
_journal_paper_doi 10.1021/acs.inorgchem.6b02209
_journal_volume 56
_journal_year 2017
_chemical_formula_sum 'Cu7 H6 O20 S2 Te2'
_chemical_formula_weight 1090.22
_chemical_name_systematic
; 
 ? 
;
_space_group_IT_number 2
_symmetry_cell_setting triclinic
_symmetry_space_group_name_Hall '-P 1'
_symmetry_space_group_name_H-M 'P -1'
_atom_sites_solution_hydrogens none
_atom_sites_solution_primary direct
_atom_sites_solution_secondary difmap
_audit_creation_method SHELXL-97
_cell_angle_alpha 75.154(19)
_cell_angle_beta 75.92(3)
_cell_angle_gamma 84.21(3)
_cell_formula_units_Z 1
_cell_length_a 7.3742(8)
_cell_length_b 7.6229(9)
_cell_length_c 7.6438(8)
_cell_measurement_reflns_used 1095
_cell_measurement_temperature 293(2)
_cell_measurement_theta_max 27.8069
_cell_measurement_theta_min 2.7668
_cell_volume 402.52(10)
_computing_structure_refinement 'SHELXL-97 (Sheldrick, 1997)'
_computing_structure_solution 'SHELXS-97 (Sheldrick, 1990)'
_diffrn_ambient_temperature 293(2)
_diffrn_detector_area_resol_mean 14.6306
_diffrn_measured_fraction_theta_full 0.984
_diffrn_measured_fraction_theta_max 0.984
_diffrn_measurement_device
;
Mercury70 (2x2 bin mode)
;
_diffrn_measurement_method CCD_Profile_fitting
_diffrn_radiation_monochromator graphite
_diffrn_radiation_source 'fine-focus sealed tube'
_diffrn_radiation_type MoK\a
_diffrn_radiation_wavelength 0.71073
_diffrn_reflns_av_R_equivalents 0.0376
_diffrn_reflns_av_sigmaI/netI 0.0528
_diffrn_reflns_limit_h_max 9
_diffrn_reflns_limit_h_min -9
_diffrn_reflns_limit_k_max 9
_diffrn_reflns_limit_k_min -9
_diffrn_reflns_limit_l_max 9
_diffrn_reflns_limit_l_min -9
_diffrn_reflns_number 4366
_diffrn_reflns_theta_full 27.52
_diffrn_reflns_theta_max 27.52
_diffrn_reflns_theta_min 2.85
_exptl_absorpt_coefficient_mu 12.993
_exptl_absorpt_correction_T_max 1.0000
_exptl_absorpt_correction_T_min 0.6906
_exptl_absorpt_correction_type multi-scan
_exptl_crystal_colour green
_exptl_crystal_density_diffrn 4.498
_exptl_crystal_density_method 'not measured'
_exptl_crystal_description flake
_exptl_crystal_F_000 503
_exptl_crystal_size_max 0.2500
_exptl_crystal_size_mid 0.1800
_exptl_crystal_size_min 0.0500
_refine_diff_density_max 2.401
_refine_diff_density_min -2.038
_refine_diff_density_rms 0.284
_refine_ls_extinction_method none
_refine_ls_goodness_of_fit_ref 1.163
_refine_ls_hydrogen_treatment none
_refine_ls_matrix_type full
_refine_ls_number_parameters 182
_refine_ls_number_reflns 1818
_refine_ls_number_restraints 172
_refine_ls_restrained_S_all 2.133
_refine_ls_R_factor_all 0.0399
_refine_ls_R_factor_gt 0.0354
_refine_ls_shift/su_max 0.000
_refine_ls_shift/su_mean 0.000
_refine_ls_structure_factor_coef Fsqd
_refine_ls_weighting_details 'calc w=1/[\s^2^(Fo^2^)+(0.0334P)^2^+0.0000P] where P=(Fo^2^+2Fc^2^)/3'
_refine_ls_weighting_scheme calc
_refine_ls_wR_factor_gt 0.0821
_refine_ls_wR_factor_ref 0.0838
_reflns_number_gt 1563
_reflns_number_total 1818
_reflns_threshold_expression >2sigma(I)
_cod_data_source_file ic6b02209_si_002.cif
_cod_data_source_block x
_cod_depositor_comments
;
The following automatic conversions were performed:

'_exptl_absorpt_correction_type' value 'Multi-scan' changed to
'multi-scan' according to
/home/data/users/saulius/crontab/automatic-downloads/current/ACS/lib/dictionaries/cif_core.dic
dictionary named 'cif_core.dic' version 2.4.2 from 2011-04-26.

Automatic conversion script
Id: cif_fix_values 4973 2017-02-22 13:04:09Z antanas 
;
_cod_original_cell_volume 402.51(8)
_cod_original_sg_symbol_H-M P-1
_cod_database_code 4345367

loop_
_symmetry_equiv_pos_as_xyz
'x, y, z'
'-x, -y, -z'

loop_
_atom_site_label
_atom_site_type_symbol
_atom_site_fract_x
_atom_site_fract_y
_atom_site_fract_z
_atom_site_U_iso_or_equiv
_atom_site_adp_type
_atom_site_occupancy
_atom_site_symmetry_multiplicity
_atom_site_calc_flag
_atom_site_refinement_flags
_atom_site_disorder_group
Cu1 Cu 0.3924(2) 0.3565(2) 0.2887(2) 0.0147(4) Uani 1 1 d . .
Cu2 Cu 0.5000 0.0000 0.5000 0.0123(5) Uani 1 2 d S .
Cu3 Cu 0.0000 0.5000 0.5000 0.0127(5) Uani 1 2 d S .
Cu4 Cu 0.2334(2) 0.9565(2) 0.2586(2) 0.0126(4) Uani 1 1 d . .
Cu5 Cu 0.0000 1.0000 0.0000 0.0128(5) Uani 1 2 d S .
Te1 Te 0.13497(11) 0.70841(10) 0.74396(10) 0.0109(3) Uani 1 1 d . .
O1 O 0.1605(12) 0.4806(11) 0.2671(12) 0.0133(18) Uani 1 1 d D .
H1 H 0.191(19) 0.585(8) 0.220(17) 0.016 Uiso 1 1 d D .
O2 O 0.2783(11) 0.1144(11) 0.4104(11) 0.0115(17) Uani 1 1 d D .
H2 H 0.189(12) 0.101(18) 0.501(12) 0.014 Uiso 1 1 d D .
O3 O 0.2038(12) 0.8402(12) 0.0703(12) 0.0144(19) Uani 1 1 d D .
H3 H 0.287(13) 0.865(19) -0.022(12) 0.017 Uiso 1 1 d D .
O4 O 0.1149(13) 0.7216(12) 0.5035(12) 0.020(2) Uani 1 1 d . .
O5 O 0.0332(12) 0.9463(12) 0.7474(12) 0.019(2) Uani 1 1 d D .
O6 O 0.3815(11) 0.7906(11) 0.6835(12) 0.0158(19) Uani 1 1 d . .
O7 O 0.5021(13) 0.8683(12) 0.2468(13) 0.022(2) Uani 1 1 d D .
S1 S 0.6218(4) 0.7199(5) 0.1853(5) 0.0220(8) Uani 0.449(13) 1 d PD 1
O8 O 0.544(3) 0.556(2) 0.268(3) 0.026(4) Uani 0.449(13) 1 d PDU 1
O9 O 0.806(2) 0.739(3) 0.186(3) 0.019(4) Uani 0.449(13) 1 d PDU 1
O10 O 0.611(3) 0.765(3) -0.026(3) 0.023(4) Uani 0.449(13) 1 d PDU 1
S1B S 0.6218(4) 0.7199(5) 0.1853(5) 0.0220(8) Uani 0.551(13) 1 d PDU 2
O8B O 0.523(2) 0.582(2) 0.148(2) 0.022(3) Uani 0.551(13) 1 d PDU 2
O9B O 0.696(2) 0.612(2) 0.361(2) 0.030(4) Uani 0.551(13) 1 d PDU 2
O10B O 0.770(2) 0.764(2) 0.065(2) 0.033(4) Uani 0.551(13) 1 d PDU 2

loop_
_atom_site_aniso_label
_atom_site_aniso_U_11
_atom_site_aniso_U_22
_atom_site_aniso_U_33
_atom_site_aniso_U_23
_atom_site_aniso_U_13
_atom_site_aniso_U_12
Cu1 0.0076(8) 0.0108(7) 0.0253(9) -0.0031(6) -0.0046(7) -0.0002(6)
Cu2 0.0078(10) 0.0112(10) 0.0182(11) -0.0015(8) -0.0054(9) -0.0015(8)
Cu3 0.0104(11) 0.0120(10) 0.0180(11) -0.0076(8) -0.0027(9) -0.0016(9)
Cu4 0.0102(8) 0.0139(8) 0.0165(8) -0.0074(6) -0.0063(6) 0.0034(6)
Cu5 0.0114(11) 0.0152(11) 0.0161(11) -0.0087(8) -0.0080(9) 0.0051(9)
Te1 0.0077(4) 0.0109(4) 0.0147(4) -0.0040(3) -0.0023(3) -0.0010(3)
O1 0.010(4) 0.011(4) 0.020(5) -0.006(4) -0.003(4) 0.001(4)
O2 0.006(4) 0.012(4) 0.016(4) -0.004(3) -0.001(3) 0.000(3)
O3 0.009(4) 0.018(5) 0.017(5) -0.008(4) -0.004(4) 0.004(4)
O4 0.026(5) 0.016(5) 0.021(5) -0.007(4) -0.004(4) -0.006(4)
O5 0.018(5) 0.018(5) 0.027(5) -0.014(4) -0.014(4) 0.011(4)
O6 0.007(4) 0.011(4) 0.027(5) 0.000(4) -0.004(4) -0.001(3)
O7 0.017(5) 0.027(5) 0.029(5) -0.017(4) -0.008(4) 0.005(4)
S1 0.0092(16) 0.0206(17) 0.039(2) -0.0192(15) 0.0036(15) -0.0040(14)
O8 0.019(7) 0.026(7) 0.037(8) -0.010(7) -0.009(7) -0.010(7)
O9 0.015(6) 0.022(6) 0.024(6) -0.006(5) -0.011(5) -0.001(5)
O10 0.021(7) 0.026(7) 0.025(7) -0.015(6) -0.001(7) -0.004(7)
S1B 0.0092(16) 0.0206(17) 0.039(2) -0.0192(15) 0.0036(15) -0.0040(14)
O8B 0.017(6) 0.021(7) 0.031(7) -0.010(6) -0.003(6) -0.005(6)
O9B 0.033(9) 0.025(8) 0.031(9) -0.005(7) -0.012(8) 0.010(7)
O10B 0.027(7) 0.029(7) 0.044(8) -0.018(6) 0.002(7) -0.006(6)

loop_
_atom_type_symbol
_atom_type_description
_atom_type_scat_dispersion_real
_atom_type_scat_dispersion_imag
_atom_type_scat_source
O O 0.0106 0.0060 'International Tables Vol C Tables 4.2.6.8 and 6.1.1.4'
H H 0.0000 0.0000 'International Tables Vol C Tables 4.2.6.8 and 6.1.1.4'
S S 0.1246 0.1234 'International Tables Vol C Tables 4.2.6.8 and 6.1.1.4'
Cu Cu 0.3201 1.2651 'International Tables Vol C Tables 4.2.6.8 and 6.1.1.4'
Te Te -0.5308 1.6751 'International Tables Vol C Tables 4.2.6.8 and 6.1.1.4'

loop_
_geom_angle_atom_site_label_1
_geom_angle_atom_site_label_2
_geom_angle_atom_site_label_3
_geom_angle
_geom_angle_site_symmetry_1
_geom_angle_site_symmetry_3
O1 Cu1 O8 100.7(7) . .
O1 Cu1 O6 174.9(4) . 2_666
O8 Cu1 O6 84.3(7) . 2_666
O1 Cu1 O8B 89.7(5) . .
O8 Cu1 O8B 27.6(7) . .
O6 Cu1 O8B 95.2(5) 2_666 .
O1 Cu1 O2 94.1(3) . .
O8 Cu1 O2 155.0(7) . .
O6 Cu1 O2 80.9(3) 2_666 .
O8B Cu1 O2 173.5(5) . .
O1 Cu1 O10 89.4(5) . 2_665
O8 Cu1 O10 122.5(7) . 2_665
O6 Cu1 O10 88.5(5) 2_666 2_665
O8B Cu1 O10 97.6(6) . 2_665
O2 Cu1 O10 77.2(5) . 2_665
O1 Cu1 Cu2 134.0(3) . .
O8 Cu1 Cu2 116.8(6) . .
O6 Cu1 Cu2 41.4(2) 2_666 .
O8B Cu1 Cu2 135.5(5) . .
O2 Cu1 Cu2 41.9(2) . .
O10 Cu1 Cu2 91.6(5) 2_665 .
O6 Cu2 O6 180.0(4) 2_666 1_545
O6 Cu2 O2 98.3(3) 2_666 2_656
O6 Cu2 O2 81.7(3) 1_545 2_656
O6 Cu2 O2 81.7(3) 2_666 .
O6 Cu2 O2 98.3(3) 1_545 .
O2 Cu2 O2 180.000(1) 2_656 .
O6 Cu2 O7 87.7(4) 2_666 1_545
O6 Cu2 O7 92.3(4) 1_545 1_545
O2 Cu2 O7 103.6(3) 2_656 1_545
O2 Cu2 O7 76.4(3) . 1_545
O6 Cu2 O7 92.3(4) 2_666 2_666
O6 Cu2 O7 87.7(4) 1_545 2_666
O2 Cu2 O7 76.4(3) 2_656 2_666
O2 Cu2 O7 103.6(3) . 2_666
O7 Cu2 O7 180.000(1) 1_545 2_666
O6 Cu2 Cu1 41.0(2) 2_666 .
O6 Cu2 Cu1 139.0(2) 1_545 .
O2 Cu2 Cu1 136.9(2) 2_656 .
O2 Cu2 Cu1 43.1(2) . .
O7 Cu2 Cu1 90.8(2) 1_545 .
O7 Cu2 Cu1 89.2(2) 2_666 .
O6 Cu2 Cu1 139.0(2) 2_666 2_656
O6 Cu2 Cu1 41.0(2) 1_545 2_656
O2 Cu2 Cu1 43.1(2) 2_656 2_656
O2 Cu2 Cu1 136.9(2) . 2_656
O7 Cu2 Cu1 89.2(2) 1_545 2_656
O7 Cu2 Cu1 90.8(2) 2_666 2_656
Cu1 Cu2 Cu1 180.0 . 2_656
O1 Cu3 O1 180.000(1) . 2_566
O1 Cu3 O4 86.4(4) . 2_566
O1 Cu3 O4 93.6(4) 2_566 2_566
O1 Cu3 O4 93.6(4) . .
O1 Cu3 O4 86.4(4) 2_566 .
O4 Cu3 O4 180.0(5) 2_566 .
O1 Cu3 Te1 61.0(3) . 2_566
O1 Cu3 Te1 119.0(3) 2_566 2_566
O4 Cu3 Te1 34.2(3) 2_566 2_566
O4 Cu3 Te1 145.8(3) . 2_566
O1 Cu3 Te1 119.0(3) . .
O1 Cu3 Te1 61.0(3) 2_566 .
O4 Cu3 Te1 145.8(3) 2_566 .
O4 Cu3 Te1 34.2(3) . .
Te1 Cu3 Te1 180.00(2) 2_566 .
O3 Cu4 O2 169.2(4) . 1_565
O3 Cu4 O7 94.2(3) . .
O2 Cu4 O7 85.9(3) 1_565 .
O3 Cu4 O5 83.8(3) . 2_576
O2 Cu4 O5 95.4(3) 1_565 2_576
O7 Cu4 O5 176.3(4) . 2_576
O3 Cu4 O4 94.6(3) . .
O2 Cu4 O4 96.2(3) 1_565 .
O7 Cu4 O4 94.4(4) . .
O5 Cu4 O4 89.0(4) 2_576 .
O3 Cu4 Cu5 42.2(2) . .
O2 Cu4 Cu5 132.6(2) 1_565 .
O7 Cu4 Cu5 131.9(3) . .
O5 Cu4 Cu5 45.1(2) 2_576 .
O4 Cu4 Cu5 106.0(2) . .
O3 Cu4 H2 64.0(11) . .
O2 Cu4 H2 126.3(11) 1_565 .
O7 Cu4 H2 76.3(9) . .
O5 Cu4 H2 105.6(10) 2_576 .
O4 Cu4 H2 37.4(6) . .
Cu5 Cu4 H2 94.1(12) . .
O3 Cu5 O3 180.0(5) 2_575 .
O3 Cu5 O5 84.3(3) 2_575 1_554
O3 Cu5 O5 95.7(3) . 1_554
O3 Cu5 O5 95.7(3) 2_575 2_576
O3 Cu5 O5 84.3(3) . 2_576
O5 Cu5 O5 180.000(1) 1_554 2_576
O3 Cu5 O10B 82.8(5) 2_575 1_455
O3 Cu5 O10B 97.2(5) . 1_455
O5 Cu5 O10B 77.9(5) 1_554 1_455
O5 Cu5 O10B 102.1(5) 2_576 1_455
O3 Cu5 O10B 97.2(5) 2_575 2_675
O3 Cu5 O10B 82.8(5) . 2_675
O5 Cu5 O10B 102.1(5) 1_554 2_675
O5 Cu5 O10B 77.9(5) 2_576 2_675
O10B Cu5 O10B 180.000(2) 1_455 2_675
O3 Cu5 Cu4 137.6(3) 2_575 .
O3 Cu5 Cu4 42.4(3) . .
O5 Cu5 Cu4 134.6(2) 1_554 .
O5 Cu5 Cu4 45.4(2) 2_576 .
O10B Cu5 Cu4 116.5(4) 1_455 .
O10B Cu5 Cu4 63.5(4) 2_675 .
O3 Cu5 Cu4 42.4(3) 2_575 2_575
O3 Cu5 Cu4 137.6(3) . 2_575
O5 Cu5 Cu4 45.4(2) 1_554 2_575
O5 Cu5 Cu4 134.6(2) 2_576 2_575
O10B Cu5 Cu4 63.5(4) 1_455 2_575
O10B Cu5 Cu4 116.5(4) 2_675 2_575
Cu4 Cu5 Cu4 180.0 . 2_575
O4 Te1 O5 95.0(4) . .
O4 Te1 O6 97.4(4) . .
O5 Te1 O6 91.1(4) . .
O4 Te1 Cu3 36.7(3) . .
O5 Te1 Cu3 118.1(3) . .
O6 Te1 Cu3 121.9(3) . .
Cu1 O1 Cu3 113.8(4) . .
Cu1 O1 H1 102(10) . .
Cu3 O1 H1 103(10) . .
Cu2 O2 Cu4 103.8(4) . 1_545
Cu2 O2 Cu1 94.9(4) . .
Cu4 O2 Cu1 120.5(4) 1_545 .
Cu5 O3 Cu4 95.5(4) . .
Cu5 O3 H3 102(10) . .
Cu4 O3 H3 111(10) . .
Te1 O4 Cu3 109.0(4) . .
Te1 O4 Cu4 122.0(4) . .
Cu3 O4 Cu4 128.8(4) . .
Te1 O5 Cu5 112.1(4) . 1_556
Te1 O5 Cu4 128.1(5) . 2_576
Cu5 O5 Cu4 89.5(3) 1_556 2_576
Te1 O6 Cu1 126.9(4) . 2_666
Te1 O6 Cu2 131.5(4) . 1_565
Cu1 O6 Cu2 97.5(4) 2_666 1_565
S1 O7 Cu4 136.1(6) . .
S1 O7 Cu2 129.5(5) . 1_565
Cu4 O7 Cu2 88.8(3) . 1_565
O8 S1 O9 118.9(12) . .
O8 S1 O7 111.5(10) . .
O9 S1 O7 110.7(9) . .
O8 S1 O10 107.0(11) . .
O9 S1 O10 106.3(11) . .
O7 S1 O10 100.6(9) . .
S1 O8 Cu1 155.1(15) . .
S1 O10 Cu1 146.2(12) . 2_665

loop_
_geom_bond_atom_site_label_1
_geom_bond_atom_site_label_2
_geom_bond_distance
_geom_bond_site_symmetry_2
Cu1 O1 1.892(8) .
Cu1 O8 1.932(17) .
Cu1 O6 1.938(8) 2_666
Cu1 O8B 1.980(15) .
Cu1 O2 2.008(9) .
Cu1 O10 2.425(19) 2_665
Cu1 Cu2 2.9261(16) .
Cu2 O6 1.954(8) 2_666
Cu2 O6 1.954(8) 1_545
Cu2 O2 1.963(8) 2_656
Cu2 O2 1.963(8) .
Cu2 O7 2.394(9) 1_545
Cu2 O7 2.394(9) 2_666
Cu2 Cu1 2.9261(16) 2_656
Cu3 O1 1.914(9) .
Cu3 O1 1.914(9) 2_566
Cu3 O4 1.974(9) 2_566
Cu3 O4 1.974(9) .
Cu3 Te1 3.1196(9) 2_566
Cu3 Te1 3.1196(9) .
Cu4 O3 1.937(9) .
Cu4 O2 1.972(9) 1_565
Cu4 O7 2.016(9) .
Cu4 O5 2.037(8) 2_576
Cu4 O4 2.297(9) .
Cu4 Cu5 2.8607(15) .
Cu4 H2 6.33(13) .
Cu5 O3 1.929(8) 2_575
Cu5 O3 1.929(8) .
Cu5 O5 2.027(9) 1_554
Cu5 O5 2.027(9) 2_576
Cu5 O10B 2.471(16) 1_455
Cu5 O10B 2.471(16) 2_675
Cu5 Cu4 2.8607(15) 2_575
Te1 O4 1.856(9) .
Te1 O5 1.896(8) .
Te1 O6 1.893(8) .
O1 H1 0.81(4) .
O2 Cu4 1.972(9) 1_545
O3 H3 0.81(4) .
O5 Cu5 2.027(9) 1_556
O5 Cu4 2.037(8) 2_576
O6 Cu1 1.938(8) 2_666
O6 Cu2 1.954(8) 1_565
O7 S1 1.466(9) .
O7 Cu2 2.394(9) 1_565
S1 O8 1.358(16) .
S1 O9 1.382(15) .
S1 O10 1.582(18) .
O10 Cu1 2.425(19) 2_665
O10B Cu5 2.471(16) 1_655

loop_
_geom_hbond_atom_site_label_D
_geom_hbond_atom_site_label_H
_geom_hbond_atom_site_label_A
_geom_hbond_distance_DH
_geom_hbond_distance_HA
_geom_hbond_distance_DA
_geom_hbond_angle_DHA
_geom_hbond_site_symmetry_A
O1 H1 O3 0.81(4) 1.99(6) 2.776(12) 163(14) .
O3 H3 O6 0.81(4) 2.39(10) 3.032(12) 137(13) 1_554
O3 H3 O10 0.81(4) 2.43(12) 2.95(2) 123(11) .
